data_2005537
loop_
_publ_author_name
'Petrova, R.'
'Angelova, O.'
'Bakardjieva, S.'
'Mac\'icek, J.'

_publ_contact_author
;
     Dr Olyana Angelova
     Bulgarian Academy of Sciences
     Central Laboratory of Mineralogy and Crystallography
     Rakovski str. 92
     1000 Sofia
     BULGARIA
;
_publ_section_title
;
 Molecular Adducts of Inorganic Salts. VII. Cd(ReO~4~)~2~.4tu (tu =
 Thiourea)
;
_journal_issue 10
_journal_name_full 'Acta Crystallographica Section C'
_journal_page_first 2432
_journal_page_last 2434
_journal_paper_doi 10.1107/S0108270196007093
_journal_volume 52
_journal_year 1996
_chemical_formula_iupac 'Cd (Re O4)2 , 4C H4 N2 S'
_chemical_formula_structural 'Cd (S C (N H2)2)4 (Re O4)2'
_chemical_formula_sum 'C4 H16 Cd N8 O8 Re2 S4'
_chemical_formula_weight 917.27
_chemical_name_systematic 'Tetrakis(Thiourea)cadmium perrhenate'
_space_group_IT_number 14
_symmetry_cell_setting monoclinic
_symmetry_space_group_name_Hall '-P 2ybc'
_symmetry_space_group_name_H-M 'P 1 21/c 1'
_atom_type_scat_source 'SDP/PDP (Enraf-Nonius, 1985)'
_audit_creation_method 'from SDP files using KAPPA (Macicek, 1992. Unpublished)'
_cell_angle_alpha 90
_cell_angle_beta 107.16(1)
_cell_angle_gamma 90
_cell_formula_units_Z 2
_cell_length_a 7.016(2)
_cell_length_b 13.603(2)
_cell_length_c 11.551(2)
_cell_measurement_reflns_used 22
_cell_measurement_temperature 292
_cell_measurement_theta_max 21.85
_cell_measurement_theta_min 20.04
_cell_volume 1053.3(4)
_computing_data_collection 'CAD-4 Software (Enraf-Nonius, 1989)'
_computing_data_reduction 'SDP/PDP (Enraf-Nonius, 1985)'
_computing_molecular_graphics 'ORTEPII (Johnson, 1976)'
_computing_publication_material 'KAPPA (Mac\'i\<cek, 1992; Unpublished)'
_computing_structure_refinement SDP/PDP
_computing_structure_solution 'SHELXS86 (Sheldrick, 1985)'
_diffrn_ambient_temperature 292
_diffrn_measurement_device 'Enraf-Nonius CAD-4 diffractometer'
_diffrn_measurement_method 'continuous scan profiles'
_diffrn_radiation_monochromator 'graphite (perpendicular mode)'
_diffrn_radiation_source '2kW fine focus Philips tube'
_diffrn_radiation_type 'Mo K\a'
_diffrn_radiation_wavelength 0.71073
_diffrn_reflns_av_R_equivalents 0.026
_diffrn_reflns_limit_h_max 9
_diffrn_reflns_limit_h_min 0
_diffrn_reflns_limit_k_max 18
_diffrn_reflns_limit_k_min -18
_diffrn_reflns_limit_l_max 15
_diffrn_reflns_limit_l_min -15
_diffrn_reflns_number 5472
_diffrn_reflns_reduction_process 'F~obs~ = ( I~raw~/LP )^1/2^, where LP = Lorentz-polarization correction'
_diffrn_reflns_theta_max 28.0
_diffrn_reflns_theta_min 0.0
_diffrn_standards_decay_% '1.2   '
_diffrn_standards_interval_time 120
_diffrn_standards_number 3
_exptl_absorpt_coefficient_mu 13.05
_exptl_absorpt_correction_T_max 0.232
_exptl_absorpt_correction_T_min 0.163
_exptl_absorpt_correction_type 'empirical based on a \y scan and spherical (North, Phillips & Mathews, 1968)'
_exptl_absorpt_process_details '(North, Phillips & Mathews, 1968)'
_exptl_crystal_colour colorless
_exptl_crystal_density_diffrn 2.892
_exptl_crystal_density_meas ?
_exptl_crystal_description prismatic
_exptl_crystal_F_000 844
_exptl_crystal_size_max 0.26
_exptl_crystal_size_mid 0.13
_exptl_crystal_size_min 0.13
_refine_diff_density_max 1.172
_refine_diff_density_min -2.751
_refine_ls_extinction_method none
_refine_ls_goodness_of_fit_all 0.946
_refine_ls_goodness_of_fit_obs 0.898
_refine_ls_matrix_type full
_refine_ls_number_constraints 24
_refine_ls_number_parameters 124
_refine_ls_number_reflns 2351
_refine_ls_number_restraints 0
_refine_ls_R_factor_all 0.031
_refine_ls_R_factor_obs 0.024
_refine_ls_shift/esd_max 0.710
_refine_ls_structure_factor_coef F
_refine_ls_weighting_details 'w = 1/[\s^2^(F)+(0.026*F)^2^]'
_refine_ls_weighting_scheme calc
_refine_ls_wR_factor_all 0.035
_refine_ls_wR_factor_obs 0.032
_reflns_number_observed 2351
_reflns_number_total 2726
_reflns_observed_criterion 'I > 3.0\s(I)'
_cod_data_source_file na1239.cif
_cod_data_source_block LRSA0231
_cod_depositor_comments
;
The following automatic conversions were performed:

'_exptl_crystal_density_meas' value 'none' was changed to '?' - the
value is perceived as not measured.

Automatic conversion script
Id: cif_fix_values 3008 2015-01-20 13:52:24Z robertas 

The following automatic conversions were performed:

'_refine_ls_weighting_scheme' value '1/[\s^2^(F)+(0.026*F)^2^]' was
changed to 'calc'. New tag '_refine_ls_weighting_details' was
created. The value of the new tag was set to 'w =
1/[\s^2^(F)+(0.026*F)^2^]'.

Automatic conversion script
Id: cif_fix_values 3143 2015-03-26 13:38:13Z robertas 
;
_cod_original_cell_volume 1053.3(7)
_cod_original_sg_symbol_H-M 'P 21/c'
_cod_database_code 2005537

loop_
_symmetry_equiv_pos_as_xyz
+x,+y,+z
-x,1/2+y,1/2-z
-x,-y,-z
+x,1/2-y,1/2+z

loop_
_atom_site_aniso_label
_atom_site_aniso_U_11
_atom_site_aniso_U_22
_atom_site_aniso_U_33
_atom_site_aniso_U_12
_atom_site_aniso_U_13
_atom_site_aniso_U_23
Re 0.04160(10) 0.01830(10) 0.02110(10) 0.00160(10) -0.00070(10) 0.00120(10)
Cd 0.0254(2) 0.0202(2) 0.0215(2) 0.0003(2) 0.00010(10) -0.00040(10)
O1 0.0373(16) 0.0309(15) 0.0236(13) -0.0029(13) -0.0037(12) 0.0001(11)
O2 0.056(2) 0.0458(19) 0.0460(18) 0.0226(17) -0.0021(17) 0.0136(17)
O3 0.087(2) 0.035(2) 0.0602(18) 0.0061(18) 0.0457(15) 0.0070(15)
O4 0.082(3) 0.0338(18) 0.0463(19) -0.008(2) -0.010(2) -0.0128(16)
S1 0.0427(6) 0.0208(4) 0.0276(4) -0.0022(4) 0.0000(4) 0.0017(4)
S2 0.0408(5) 0.0228(4) 0.0283(4) 0.0068(4) 0.0087(4) 0.0037(4)
C1 0.0318(19) 0.0223(17) 0.0323(17) -0.0062(16) 0.0054(15) 0.0020(15)
C2 0.0275(17) 0.0239(17) 0.0275(16) 0.0033(15) 0.0066(14) -0.0008(15)
N11 0.051(2) 0.0253(18) 0.0363(18) -0.0033(17) -0.0038(18) -0.0028(15)
N12 0.055(2) 0.0225(18) 0.048(2) -0.0020(18) 0.003(2) 0.0008(17)
N21 0.0399(19) 0.0293(18) 0.0329(17) 0.0038(17) -0.0018(16) -0.0035(15)
N22 0.046(2) 0.0230(17) 0.0393(19) 0.0033(17) -0.0049(17) -0.0012(15)

loop_
_atom_site_label
_atom_site_fract_x
_atom_site_fract_y
_atom_site_fract_z
_atom_site_U_iso_or_equiv
_atom_site_thermal_displace_type
_atom_site_calc_flag
_atom_site_calc_attached_atom
Re -0.41843(3) -0.02234(1) -0.31132(1) 0.02914(5) Uani ? ?
Cd 0.0 0.0 0.0 0.02382(9) Uani ? ?
O1 -0.3045(5) -0.0353(2) -0.1568(3) 0.0333(8) Uani ? ?
O2 -0.6203(6) 0.0556(3) -0.3374(3) 0.053(1) Uani ? ?
O3 -0.2540(7) 0.0275(3) -0.3780(4) 0.056(1) Uani ? ?
O4 -0.4875(7) -0.1361(3) -0.3711(3) 0.060(1) Uani ? ?
S1 0.0038(2) -0.16998(8) 0.12148(9) 0.0326(3) Uani ? ?
S2 0.2084(2) -0.06799(8) -0.13997(9) 0.0309(3) Uani ? ?
C1 -0.0845(6) -0.2643(3) 0.0222(4) 0.030(1) Uani ? ?
C2 0.3323(6) -0.1656(3) -0.0550(4) 0.0266(9) Uani ? ?
N11 -0.2022(7) -0.2481(3) -0.0897(3) 0.041(1) Uani ? ?
N12 -0.0394(7) -0.3563(3) 0.0578(4) 0.045(1) Uani ? ?
N21 0.4742(6) -0.1495(3) 0.0481(3) 0.037(1) Uani ? ?
N22 0.2900(7) -0.2565(3) -0.0927(4) 0.040(1) Uani ? ?
H111 -0.2392 -0.1828 -0.1160 0.0506 Uiso calc N11
H112 -0.2492 -0.3017 -0.1431 0.0506 Uiso calc N11
H121 -0.0873 -0.4094 0.0036 0.0506 Uiso calc N12
H122 0.0420 -0.3688 0.1380 0.0506 Uiso calc N12
H211 0.5081 -0.0841 0.0750 0.0506 Uiso calc N21
H212 0.5423 -0.2033 0.0947 0.0506 Uiso calc N21
H221 0.3585 -0.3100 -0.0457 0.0506 Uiso calc N22
H222 0.1903 -0.2683 -0.1675 0.0506 Uiso calc N22

loop_
_atom_type_symbol
_atom_type_scat_dispersion_real
_atom_type_scat_dispersion_imag
Re -1.598 7.232
Cd -1.005 1.202
S 0.110 0.124
O 0.008 0.006
N 0.004 0.003
C 0.002 0.002
H 0.000 0.000

loop_
_geom_angle_atom_site_label_1
_geom_angle_atom_site_label_2
_geom_angle_atom_site_label_3
_geom_angle_site_symmetry_1
_geom_angle_site_symmetry_3
_geom_angle
_geom_angle_publ_flag
O1 Cd S1 1 1 95.20(8) yes
O1 Cd S1 1 3 84.80(8) no
O1 Cd S2 1 1 89.90(9) yes
O1 Cd S2 1 3 90.10(9) no
O1 Cd S1 3 1 84.80(8) no
O1 Cd S1 3 3 95.20(8) no
O1 Cd S2 3 1 90.10(9) no
O1 Cd S2 3 3 89.90(9) no
S1 Cd S2 1 1 95.49(4) yes
S1 Cd S2 1 3 84.51(4) no
S1 Cd S2 3 1 84.51(4) no
S1 Cd S2 3 3 95.49(4) no
O1 Re O2 1 1 110.3(2) yes
O1 Re O3 1 1 109.7(2) yes
O1 Re O4 1 1 108.3(2) yes
O2 Re O3 1 1 107.9(2) yes
O2 Re O4 1 1 111.5(2) yes
O3 Re O4 1 1 109.1(2) yes
N11 C1 N12 1 1 118.7(4) yes
H111 N11 H112 1 1 119.96 no
H121 N12 H122 1 1 119.95 no
N21 C2 N22 1 1 119.3(4) yes
H211 N21 H212 1 1 119.99 no
H221 N22 H222 1 1 120.03 no

loop_
_geom_bond_atom_site_label_1
_geom_bond_atom_site_label_2
_geom_bond_site_symmetry_2
_geom_bond_distance
_geom_bond_publ_flag
Cd O1 1 2.407(3) yes
Cd O1 3 2.407(3) no
Cd S1 1 2.7010(10) yes
Cd S1 3 2.7010(10) no
Cd S2 1 2.6460(10) yes
Cd S2 3 2.6460(10) no
Re O1 1 1.736(3) yes
Re O2 1 1.722(4) yes
Re O3 1 1.705(5) yes
Re O4 1 1.706(4) yes
S1 C1 1 1.711(4) yes
C1 N11 1 1.330(5) yes
C1 N12 1 1.326(6) yes
N11 H111 1 0.949 no
N11 H112 1 0.950 no
N12 H121 1 0.950 no
N12 H122 1 0.950 no
S2 C2 1 1.726(4) yes
C2 N21 1 1.326(5) yes
C2 N22 1 1.315(6) yes
N21 H211 1 0.949 no
N21 H212 1 0.950 no
N22 H221 1 0.950 no
N22 H222 1 0.951 no
